data_4119655
loop_
_publ_author_name
'Han-Yuan Gong'
'Brett M. Rambo'
'Vincent M. Lynch'
'Karin M. Keller'
'Jonathan L. Sessler'

_publ_contact_author_address
;
Department of Chemistry & Biochemistry, 
1 University Station A5300,
University of Texas at Austin, Austin, Texas, 78712-0165, USA;
College of Chemistry, Beijing Normal University, Beijing, 100875 (P. R. China); 
Department of Chemistry, Yonsei University, Seoul, 120-749, Korea;
;
_publ_contact_author_email
;
hyg2070@iccas.ac.cn; sessler@mail.utexas.edu
;
_publ_contact_author_name
;
Han-Yuan Gong and Jonathan L. Sessler
;
_publ_section_title
;
 "Texas-Sized" Molecular Boxes: Building Blocks for the Construction of
 Anion-Induced Supramolecular Species via Self-Assembly
;
_journal_name_full 'Journal of the American Chemical Society'
_journal_page_first 6330
_journal_page_last 6337
_journal_paper_doi 10.1021/ja401893w
_journal_volume 135
_journal_year 2013
_chemical_formula_sum 'C62 H80 N10 O25'
_chemical_formula_weight 1365.36
_chemical_name_common
;
cyclo[2](2,6-di(1H-imidazol-1-yl)pyridine)[2](1,2-dimethylenebenzene)
_ 2 2,6naphthalene dicarboxylate_ 17 H2O
;
_chemical_name_systematic
; 
 ? 
;
_space_group_IT_number 2
_symmetry_cell_setting triclinic
_symmetry_space_group_name_Hall '-P 1'
_symmetry_space_group_name_H-M 'P -1'
_atom_sites_solution_hydrogens geom
_atom_sites_solution_primary direct
_atom_sites_solution_secondary difmap
_audit_creation_method SHELXL-97
_cell_angle_alpha 93.1327(70)
_cell_angle_beta 96.556(14)
_cell_angle_gamma 117.818(16)
_cell_formula_units_Z 2
_cell_length_a 14.084(3)
_cell_length_b 14.242(3)
_cell_length_c 19.099(4)
_cell_measurement_reflns_used 11739
_cell_measurement_temperature 223(2)
_cell_measurement_theta_max 25.00
_cell_measurement_theta_min 1.08
_cell_volume 3340.6(13)
_computing_cell_refinement 'CrystalClear (Rigaku Inc., 2008)'
_computing_data_collection 'CrystalClear (Rigaku Inc., 2008)'
_computing_data_reduction 'CrystalClear (Rigaku Inc., 2008)'
_computing_structure_refinement 'SHELXL-97 (Sheldrick, 1997)'
_computing_structure_solution 'SHELXS-97 (Sheldrick, 1990)'
_diffrn_ambient_temperature 223(2)
_diffrn_detector_area_resol_mean 13.6612
_diffrn_measured_fraction_theta_full 0.997
_diffrn_measured_fraction_theta_max 0.997
_diffrn_measurement_device
;
Mercury2 (2x2 bin mode)
;
_diffrn_measurement_method dtprofit.ref
_diffrn_radiation_monochromator graphite
_diffrn_radiation_source 'fine-focus sealed tube'
_diffrn_radiation_type MoK\a
_diffrn_radiation_wavelength 0.71073
_diffrn_reflns_av_R_equivalents 0.0970
_diffrn_reflns_av_sigmaI/netI 0.1800
_diffrn_reflns_limit_h_max 16
_diffrn_reflns_limit_h_min -16
_diffrn_reflns_limit_k_max 16
_diffrn_reflns_limit_k_min -16
_diffrn_reflns_limit_l_max 22
_diffrn_reflns_limit_l_min -22
_diffrn_reflns_number 23462
_diffrn_reflns_theta_full 25.00
_diffrn_reflns_theta_max 25.00
_diffrn_reflns_theta_min 1.08
_diffrn_standards_number 19808
_exptl_absorpt_coefficient_mu 0.105
_exptl_absorpt_correction_T_max 1.0000
_exptl_absorpt_correction_T_min 0.8328
_exptl_absorpt_correction_type multi-scan
_exptl_crystal_colour colorless
_exptl_crystal_density_diffrn 1.357
_exptl_crystal_description block
_exptl_crystal_F_000 1376
_exptl_crystal_size_max 0.327
_exptl_crystal_size_mid 0.254
_exptl_crystal_size_min 0.174
_refine_diff_density_max 0.800
_refine_diff_density_min -0.483
_refine_diff_density_rms 0.071
_refine_ls_extinction_method none
_refine_ls_goodness_of_fit_ref 1.032
_refine_ls_hydrogen_treatment constr
_refine_ls_matrix_type full
_refine_ls_number_parameters 876
_refine_ls_number_reflns 11739
_refine_ls_number_restraints 582
_refine_ls_restrained_S_all 1.029
_refine_ls_R_factor_all 0.2211
_refine_ls_R_factor_gt 0.0927
_refine_ls_shift/su_max 0.000
_refine_ls_shift/su_mean 0.000
_refine_ls_structure_factor_coef Fsqd
_refine_ls_weighting_details 'calc w=1/[\s^2^(Fo^2^)+(0.0500P)^2^+10.0000P] where P=(Fo^2^+2Fc^2^)/3'
_refine_ls_weighting_scheme calc
_refine_ls_wR_factor_gt 0.1816
_refine_ls_wR_factor_ref 0.2711
_reflns_number_gt 4631
_reflns_number_total 11739
_reflns_threshold_expression >2sigma(I)
_cod_data_source_file ja401893w_si_009.cif
_cod_data_source_block macrocycle2d
_cod_original_cell_volume 3340.7(11)
_cod_database_code 4119655

loop_
_symmetry_equiv_pos_as_xyz
'x, y, z'
'-x, -y, -z'

loop_
_atom_site_label
_atom_site_type_symbol
_atom_site_fract_x
_atom_site_fract_y
_atom_site_fract_z
_atom_site_U_iso_or_equiv
_atom_site_adp_type
_atom_site_occupancy
_atom_site_symmetry_multiplicity
_atom_site_calc_flag
_atom_site_refinement_flags
N1 N 0.3794(4) 0.7198(4) 0.0316(3) 0.0406(14) Uani 1 1 d U
N2 N 0.5361(4) 0.7616(4) -0.0001(3) 0.0376(14) Uani 1 1 d U
N3 N 0.7016(4) 0.8080(4) 0.0703(3) 0.0362(13) Uani 1 1 d U
N4 N 0.8580(4) 0.8447(4) 0.1479(3) 0.0409(14) Uani 1 1 d U
N5 N 0.8800(4) 0.8433(5) 0.2622(3) 0.0435(15) Uani 1 1 d U
N6 N 0.7298(4) 0.8187(5) 0.5247(3) 0.0416(15) Uani 1 1 d U
N7 N 0.5688(4) 0.7824(4) 0.5453(3) 0.0412(14) Uani 1 1 d U
N8 N 0.4122(4) 0.7107(4) 0.4629(3) 0.0389(14) Uani 1 1 d U
N9 N 0.2669(4) 0.6397(4) 0.3708(3) 0.0414(14) Uani 1 1 d U
N10 N 0.2699(4) 0.5931(4) 0.2609(3) 0.0398(14) Uani 1 1 d U
C1 C 0.4834(5) 0.7502(5) 0.0557(4) 0.0409(17) Uani 1 1 d U
H1A H 0.5142 0.7615 0.1032 0.049 Uiso 1 1 calc R
C2 C 0.3641(6) 0.7120(6) -0.0419(4) 0.0474(19) Uani 1 1 d U
H2A H 0.2992 0.6929 -0.0717 0.057 Uiso 1 1 calc R
C3 C 0.4622(6) 0.7378(6) -0.0623(4) 0.0447(18) Uani 1 1 d U
H3A H 0.4770 0.7393 -0.1085 0.054 Uiso 1 1 calc R
C4 C 0.6502(5) 0.7927(5) 0.0040(4) 0.0374(17) Uani 1 1 d U
C5 C 0.6979(6) 0.8032(6) -0.0570(4) 0.0469(19) Uani 1 1 d U
H5A H 0.6583 0.7916 -0.1020 0.056 Uiso 1 1 calc R
C6 C 0.8071(6) 0.8318(6) -0.0473(4) 0.050(2) Uani 1 1 d U
H6A H 0.8422 0.8394 -0.0866 0.060 Uiso 1 1 calc R
C7 C 0.8654(6) 0.8495(6) 0.0202(4) 0.0471(19) Uani 1 1 d U
H7A H 0.9393 0.8701 0.0275 0.057 Uiso 1 1 calc R
C8 C 0.8066(5) 0.8343(5) 0.0762(4) 0.0389(17) Uani 1 1 d U
C9 C 0.8073(6) 0.8298(6) 0.2045(4) 0.0452(19) Uani 1 1 d U
H9A H 0.7350 0.8131 0.2043 0.054 Uiso 1 1 calc R
C10 C 0.9646(6) 0.8665(6) 0.1684(4) 0.055(2) Uani 1 1 d U
H10A H 1.0167 0.8790 0.1391 0.066 Uiso 1 1 calc R
C11 C 0.9776(6) 0.8659(7) 0.2398(4) 0.057(2) Uani 1 1 d U
H11A H 1.0411 0.8784 0.2687 0.068 Uiso 1 1 calc R
C12 C 0.8582(6) 0.8303(6) 0.3360(4) 0.0489(19) Uani 1 1 d U
H12A H 0.9032 0.8032 0.3599 0.059 Uiso 1 1 calc R
H12B H 0.7828 0.7777 0.3350 0.059 Uiso 1 1 calc R
C13 C 0.8804(5) 0.9339(6) 0.3782(4) 0.0435(18) Uani 1 1 d U
C14 C 0.9182(6) 1.0304(6) 0.3490(4) 0.057(2) Uani 1 1 d U
H14A H 0.9335 1.0321 0.3029 0.068 Uiso 1 1 calc R
C15 C 0.9337(6) 1.1238(7) 0.3866(4) 0.061(2) Uani 1 1 d U
H15A H 0.9579 1.1863 0.3652 0.073 Uiso 1 1 calc R
C16 C 0.9133(6) 1.1248(6) 0.4567(4) 0.053(2) Uani 1 1 d U
H16A H 0.9223 1.1866 0.4823 0.064 Uiso 1 1 calc R
C17 C 0.8788(5) 1.0292(6) 0.4865(4) 0.0464(19) Uani 1 1 d U
H17A H 0.8685 1.0293 0.5338 0.056 Uiso 1 1 calc R
C18 C 0.8591(5) 0.9340(6) 0.4492(4) 0.0429(18) Uani 1 1 d U
C19 C 0.8190(6) 0.8328(6) 0.4850(4) 0.050(2) Uani 1 1 d U
H19A H 0.7935 0.7716 0.4493 0.060 Uiso 1 1 calc R
H19B H 0.8789 0.8358 0.5174 0.060 Uiso 1 1 calc R
C20 C 0.6274(5) 0.7803(5) 0.4945(4) 0.0416(18) Uani 1 1 d U
H20A H 0.6004 0.7560 0.4466 0.050 Uiso 1 1 calc R
C21 C 0.7394(6) 0.8476(6) 0.5974(4) 0.0470(19) Uani 1 1 d U
H21A H 0.8028 0.8766 0.6304 0.056 Uiso 1 1 calc R
C22 C 0.6382(6) 0.8251(6) 0.6107(4) 0.0467(19) Uani 1 1 d U
H22A H 0.6192 0.8360 0.6543 0.056 Uiso 1 1 calc R
C23 C 0.4540(5) 0.7484(5) 0.5310(4) 0.0393(17) Uani 1 1 d U
C24 C 0.3956(6) 0.7523(6) 0.5831(4) 0.0467(19) Uani 1 1 d U
H24A H 0.4291 0.7777 0.6300 0.056 Uiso 1 1 calc R
C25 C 0.2858(6) 0.7173(6) 0.5637(4) 0.054(2) Uani 1 1 d U
H25A H 0.2435 0.7185 0.5974 0.065 Uiso 1 1 calc R
C26 C 0.2392(6) 0.6798(6) 0.4919(4) 0.0471(19) Uani 1 1 d U
H26A H 0.1658 0.6569 0.4765 0.057 Uiso 1 1 calc R
C27 C 0.3066(6) 0.6783(5) 0.4451(4) 0.0397(17) Uani 1 1 d U
C28 C 0.3294(5) 0.6315(5) 0.3252(4) 0.0390(17) Uani 1 1 d U
H28A H 0.4024 0.6498 0.3366 0.047 Uiso 1 1 calc R
C29 C 0.1622(6) 0.6038(5) 0.3329(4) 0.0444(18) Uani 1 1 d U
H29A H 0.1021 0.5998 0.3511 0.053 Uiso 1 1 calc R
C30 C 0.1658(6) 0.5762(6) 0.2652(4) 0.0476(19) Uani 1 1 d U
H30A H 0.1082 0.5503 0.2278 0.057 Uiso 1 1 calc R
C31 C 0.3156(6) 0.5759(6) 0.1983(4) 0.050(2) Uani 1 1 d U
H31A H 0.3494 0.5315 0.2092 0.060 Uiso 1 1 calc R
H31B H 0.3717 0.6443 0.1887 0.060 Uiso 1 1 calc R
C32 C 0.2307(5) 0.5230(6) 0.1324(4) 0.0382(17) Uani 1 1 d U
C33 C 0.1604(6) 0.4130(6) 0.1291(4) 0.054(2) Uani 1 1 d U
H33A H 0.1666 0.3771 0.1672 0.065 Uiso 1 1 calc R
C34 C 0.0814(6) 0.3564(6) 0.0698(4) 0.052(2) Uani 1 1 d U
H34A H 0.0364 0.2832 0.0679 0.063 Uiso 1 1 calc R
C35 C 0.0705(6) 0.4108(6) 0.0135(4) 0.052(2) Uani 1 1 d U
H35A H 0.0177 0.3741 -0.0261 0.062 Uiso 1 1 calc R
C36 C 0.1397(6) 0.5210(6) 0.0169(4) 0.0484(19) Uani 1 1 d U
H36A H 0.1324 0.5572 -0.0206 0.058 Uiso 1 1 calc R
C37 C 0.2205(5) 0.5777(5) 0.0767(4) 0.0374(17) Uani 1 1 d U
C38 C 0.2920(5) 0.6977(6) 0.0753(4) 0.0455(19) Uani 1 1 d U
H38A H 0.2471 0.7281 0.0562 0.055 Uiso 1 1 calc R
H38B H 0.3246 0.7320 0.1235 0.055 Uiso 1 1 calc R
C39 C 0.6442(7) 0.5651(6) 0.2041(4) 0.052(2) Uani 1 1 d U
C40 C 0.6823(6) 0.5653(6) 0.0771(4) 0.052(2) Uani 1 1 d U
H40A H 0.7553 0.5899 0.0948 0.062 Uiso 1 1 calc R
C41 C 0.6062(6) 0.5447(6) 0.1252(4) 0.0460(19) Uani 1 1 d U
C42 C 0.4994(6) 0.5077(6) 0.0981(4) 0.053(2) Uani 1 1 d U
H42A H 0.4498 0.4945 0.1294 0.063 Uiso 1 1 calc R
C43 C 0.4608(6) 0.4883(6) 0.0233(4) 0.0432(18) Uani 1 1 d U
C44 C 0.3504(6) 0.4506(6) -0.0058(4) 0.050(2) Uani 1 1 d U
H44A H 0.2994 0.4365 0.0245 0.060 Uiso 1 1 calc R
C45 C 0.2308(6) 0.3759(6) 0.3501(4) 0.0431(18) Uani 1 1 d U
C46 C 0.2971(5) 0.4380(5) 0.4822(4) 0.0411(17) Uani 1 1 d U
H46A H 0.2261 0.4206 0.4875 0.049 Uiso 1 1 calc R
C47 C 0.3211(5) 0.4227(5) 0.4133(4) 0.0418(18) Uani 1 1 d U
C48 C 0.4273(6) 0.4500(5) 0.4053(4) 0.0436(18) Uani 1 1 d U
H48A H 0.4432 0.4398 0.3605 0.052 Uiso 1 1 calc R
C49 C 0.5129(5) 0.4937(5) 0.4653(3) 0.0369(16) Uani 1 1 d U
C50 C 0.6229(5) 0.5220(5) 0.4589(4) 0.0433(18) Uani 1 1 d U
H50A H 0.6407 0.5133 0.4145 0.052 Uiso 1 1 calc R
C51 C 0.6461(6) 1.1226(6) 0.7027(4) 0.0462(19) Uani 1 1 d U
C52 C 0.3989(6) 0.9992(6) 0.5556(4) 0.049(2) Uani 1 1 d U
H52A H 0.3252 0.9789 0.5507 0.059 Uiso 1 1 calc R
C53 C 0.4636(6) 1.0423(6) 0.6208(4) 0.0447(18) Uani 1 1 d U
H53A H 0.4328 1.0515 0.6594 0.054 Uiso 1 1 calc R
C54 C 0.5765(5) 1.0731(5) 0.6305(3) 0.0383(17) Uani 1 1 d U
C55 C 0.6200(6) 1.0577(5) 0.5731(4) 0.0423(18) Uani 1 1 d U
H55A H 0.6933 1.0759 0.5793 0.051 Uiso 1 1 calc R
C56 C 0.5561(5) 1.0144(5) 0.5038(4) 0.0386(17) Uani 1 1 d U
C57 C 0.1890(6) 0.9183(6) 0.0237(5) 0.0470(19) Uani 1 1 d U
C58 C 0.3780(7) 0.9645(7) 0.0846(6) 0.079(3) Uani 1 1 d U
H58A H 0.3466 0.9547 0.1257 0.095 Uiso 1 1 calc R
C59 C 0.3070(6) 0.9490(6) 0.0207(5) 0.057(2) Uani 1 1 d U
C60 C 0.3453(7) 0.9606(7) -0.0418(6) 0.081(3) Uani 1 1 d U
H60A H 0.3024 0.9499 -0.0854 0.097 Uiso 1 1 calc R
C61 C 0.4766(8) 0.9960(6) -0.0329(4) 0.059(2) Uani 1 1 d U
C62 C 0.5064(10) 1.0063(9) -0.0948(6) 0.109(4) Uani 1 1 d U
H62A H 0.4627 0.9970 -0.1378 0.130 Uiso 1 1 calc R
O1W O 0.1252(4) 0.7366(4) 0.1617(3) 0.0540(14) Uani 1 1 d U
O1 O 0.5721(4) 0.5439(4) 0.2451(3) 0.0677(16) Uani 1 1 d U
O2W O 0.5846(4) 0.7099(4) 0.3309(3) 0.0567(14) Uani 1 1 d U
O2 O 0.7448(4) 0.6007(5) 0.2278(3) 0.0675(16) Uani 1 1 d U
O3 O 0.1395(4) 0.3652(4) 0.3576(3) 0.0634(16) Uani 1 1 d U
O3W O 0.9171(4) 0.0921(4) 0.1730(3) 0.0645(15) Uani 1 1 d U
O4 O 0.2527(4) 0.3479(4) 0.2918(3) 0.0552(14) Uani 1 1 d U
O4W O 0.5700(4) 0.8365(4) 0.2230(3) 0.0652(16) Uani 1 1 d U
O5 O 0.6090(4) 1.1523(5) 0.7508(3) 0.0646(16) Uani 1 1 d U
O5W O 0.2478(4) 0.0254(4) 0.2139(3) 0.0618(15) Uani 1 1 d U
O6 O 0.7434(4) 1.1330(4) 0.7104(3) 0.0536(14) Uani 1 1 d U
O6W O 0.9746(4) 0.3001(5) 0.2421(3) 0.0691(16) Uani 1 1 d U
O7 O 0.1261(4) 0.9073(4) -0.0323(3) 0.0607(15) Uani 1 1 d U
O7W O 0.0140(5) 0.4038(5) 0.4416(3) 0.0734(17) Uani 1 1 d U
O8 O 0.1598(4) 0.9070(4) 0.0842(3) 0.0592(15) Uani 1 1 d U
O8W O 0.4108(5) 0.3379(5) 0.2271(3) 0.0756(18) Uani 1 1 d U
O9W O 0.0911(5) 0.8048(5) 0.3728(3) 0.0757(18) Uani 1 1 d U
O10W O 0.4726(4) 0.1863(5) 0.2332(3) 0.0740(17) Uani 1 1 d U
O11W O 0.1268(4) 0.1383(5) 0.2284(3) 0.0730(17) Uani 1 1 d U
O12W O 0.7635(5) 0.4820(6) 0.3330(3) 0.095(2) Uani 1 1 d U
O13W O 0.9633(5) 0.5847(6) 0.4134(3) 0.097(2) Uani 1 1 d U
O14W O 0.8423(5) 0.3673(6) 0.1657(4) 0.107(2) Uani 1 1 d U
O15W O 0.9286(5) 0.5840(5) 0.1958(4) 0.104(2) Uani 1 1 d U
O16W O 0.6947(6) 0.2446(7) 0.2547(4) 0.125(3) Uani 1 1 d U
O17W O 0.7252(5) 1.0479(6) 0.2350(4) 0.109(2) Uani 1 1 d U

loop_
_atom_site_aniso_label
_atom_site_aniso_U_11
_atom_site_aniso_U_22
_atom_site_aniso_U_33
_atom_site_aniso_U_23
_atom_site_aniso_U_13
_atom_site_aniso_U_12
N1 0.042(3) 0.038(3) 0.046(4) 0.007(3) 0.011(3) 0.022(3)
N2 0.044(3) 0.034(3) 0.036(3) 0.004(3) 0.009(3) 0.019(3)
N3 0.041(3) 0.034(3) 0.035(3) 0.006(3) 0.007(3) 0.019(3)
N4 0.037(3) 0.044(3) 0.046(4) 0.006(3) 0.011(3) 0.022(3)
N5 0.041(3) 0.048(4) 0.040(3) 0.006(3) 0.010(3) 0.019(3)
N6 0.040(3) 0.047(4) 0.039(3) 0.011(3) 0.012(3) 0.019(3)
N7 0.042(3) 0.039(3) 0.041(3) 0.001(3) 0.006(3) 0.019(3)
N8 0.045(3) 0.038(3) 0.034(3) 0.006(3) 0.009(3) 0.020(3)
N9 0.041(3) 0.043(3) 0.040(3) 0.004(3) 0.006(3) 0.021(3)
N10 0.039(3) 0.045(3) 0.034(3) 0.002(3) 0.009(3) 0.018(3)
C1 0.038(4) 0.045(4) 0.047(4) 0.008(3) 0.010(3) 0.024(3)
C2 0.044(4) 0.049(4) 0.044(4) 0.009(3) 0.001(3) 0.019(4)
C3 0.052(4) 0.049(4) 0.031(4) 0.007(3) 0.004(3) 0.022(4)
C4 0.041(4) 0.030(4) 0.043(4) 0.009(3) 0.015(3) 0.017(3)
C5 0.055(4) 0.057(5) 0.035(4) 0.009(3) 0.010(3) 0.030(4)
C6 0.047(4) 0.056(5) 0.050(4) 0.004(4) 0.013(4) 0.024(4)
C7 0.043(4) 0.050(4) 0.053(4) 0.010(4) 0.020(4) 0.023(3)
C8 0.034(4) 0.042(4) 0.042(4) 0.003(3) 0.008(3) 0.018(3)
C9 0.036(4) 0.052(4) 0.052(4) 0.006(4) 0.013(3) 0.024(3)
C10 0.047(4) 0.074(5) 0.051(5) 0.011(4) 0.018(4) 0.031(4)
C11 0.043(4) 0.075(5) 0.055(5) 0.008(4) 0.005(4) 0.032(4)
C12 0.051(4) 0.057(5) 0.040(4) 0.009(4) 0.010(3) 0.026(4)
C13 0.041(4) 0.047(4) 0.042(4) 0.010(3) 0.004(3) 0.021(3)
C14 0.061(5) 0.055(5) 0.047(4) 0.003(4) 0.009(4) 0.023(4)
C15 0.063(5) 0.052(5) 0.063(5) 0.014(4) 0.011(4) 0.023(4)
C16 0.054(4) 0.050(5) 0.053(5) 0.005(4) 0.004(4) 0.023(4)
C17 0.042(4) 0.050(4) 0.047(4) 0.012(4) 0.012(3) 0.020(3)
C18 0.043(4) 0.046(4) 0.046(4) 0.007(3) 0.010(3) 0.025(3)
C19 0.043(4) 0.065(5) 0.051(4) 0.017(4) 0.015(3) 0.031(4)
C20 0.043(4) 0.039(4) 0.046(4) 0.009(3) 0.011(3) 0.022(3)
C21 0.052(4) 0.050(4) 0.039(4) 0.000(3) 0.006(3) 0.025(4)
C22 0.053(4) 0.049(4) 0.038(4) -0.001(3) 0.009(3) 0.024(4)
C23 0.040(4) 0.036(4) 0.044(4) 0.009(3) 0.013(3) 0.019(3)
C24 0.050(4) 0.046(4) 0.045(4) 0.007(3) 0.011(3) 0.022(4)
C25 0.050(4) 0.062(5) 0.052(5) 0.012(4) 0.024(4) 0.025(4)
C26 0.044(4) 0.047(4) 0.051(4) 0.008(4) 0.014(3) 0.020(3)
C27 0.046(4) 0.042(4) 0.036(4) 0.013(3) 0.013(3) 0.023(3)
C28 0.040(4) 0.040(4) 0.040(4) 0.008(3) 0.011(3) 0.020(3)
C29 0.041(4) 0.044(4) 0.048(4) 0.002(3) 0.010(3) 0.020(3)
C30 0.044(4) 0.057(5) 0.047(4) 0.009(4) 0.005(3) 0.029(4)
C31 0.043(4) 0.068(5) 0.039(4) 0.002(4) 0.007(3) 0.027(4)
C32 0.035(4) 0.040(4) 0.042(4) 0.002(3) 0.009(3) 0.019(3)
C33 0.051(4) 0.060(5) 0.053(5) 0.013(4) 0.010(4) 0.026(4)
C34 0.042(4) 0.046(4) 0.067(5) 0.008(4) 0.018(4) 0.019(4)
C35 0.038(4) 0.053(5) 0.052(5) -0.003(4) 0.001(3) 0.013(4)
C36 0.041(4) 0.055(5) 0.051(4) 0.010(4) 0.008(3) 0.024(4)
C37 0.029(3) 0.042(4) 0.043(4) 0.000(3) 0.006(3) 0.019(3)
C38 0.037(4) 0.048(4) 0.056(4) 0.009(4) 0.010(3) 0.023(3)
C39 0.063(5) 0.039(4) 0.056(5) 0.002(4) 0.012(4) 0.027(4)
C40 0.056(4) 0.048(4) 0.060(5) 0.006(4) 0.014(4) 0.032(4)
C41 0.056(4) 0.037(4) 0.052(4) 0.005(3) 0.015(4) 0.027(4)
C42 0.065(5) 0.052(5) 0.055(5) 0.013(4) 0.017(4) 0.037(4)
C43 0.046(4) 0.042(4) 0.050(4) 0.011(3) 0.017(3) 0.025(3)
C44 0.053(4) 0.047(4) 0.056(5) 0.008(4) 0.023(4) 0.025(4)
C45 0.046(4) 0.039(4) 0.044(4) 0.006(3) 0.008(3) 0.020(3)
C46 0.036(4) 0.039(4) 0.044(4) 0.005(3) 0.006(3) 0.014(3)
C47 0.039(4) 0.039(4) 0.046(4) 0.007(3) 0.004(3) 0.018(3)
C48 0.053(4) 0.038(4) 0.038(4) 0.007(3) 0.005(3) 0.020(3)
C49 0.039(4) 0.036(4) 0.038(4) 0.002(3) 0.004(3) 0.021(3)
C50 0.045(4) 0.047(4) 0.044(4) 0.004(3) 0.012(3) 0.026(3)
C51 0.048(4) 0.043(4) 0.041(4) 0.005(3) 0.002(3) 0.018(4)
C52 0.034(4) 0.055(5) 0.055(5) 0.001(4) 0.004(3) 0.020(3)
C53 0.045(4) 0.047(4) 0.045(4) 0.001(3) 0.003(3) 0.026(3)
C54 0.048(4) 0.037(4) 0.030(4) 0.006(3) 0.000(3) 0.021(3)
C55 0.043(4) 0.042(4) 0.043(4) 0.006(3) 0.004(3) 0.022(3)
C56 0.039(4) 0.034(4) 0.046(4) 0.005(3) 0.004(3) 0.021(3)
C57 0.032(4) 0.045(4) 0.064(5) 0.005(4) 0.009(4) 0.018(3)
C58 0.044(5) 0.062(5) 0.137(7) -0.001(5) -0.003(5) 0.036(4)
C59 0.051(4) 0.042(4) 0.089(6) 0.012(4) 0.029(4) 0.026(4)
C60 0.076(5) 0.058(5) 0.126(7) 0.024(5) 0.039(5) 0.040(4)
C61 0.099(6) 0.037(4) 0.041(4) 0.011(4) 0.015(4) 0.031(4)
C62 0.146(8) 0.090(7) 0.102(7) 0.010(6) 0.012(6) 0.068(6)
O1W 0.049(3) 0.056(3) 0.051(3) -0.001(3) 0.007(2) 0.021(3)
O1 0.064(3) 0.075(4) 0.063(4) 0.002(3) 0.025(3) 0.029(3)
O2W 0.053(3) 0.068(4) 0.050(3) 0.004(3) 0.012(2) 0.029(3)
O2 0.054(3) 0.074(4) 0.067(4) 0.006(3) 0.008(3) 0.026(3)
O3 0.044(3) 0.078(4) 0.067(4) 0.000(3) 0.004(3) 0.030(3)
O3W 0.064(3) 0.064(4) 0.060(3) 0.008(3) 0.013(3) 0.025(3)
O4 0.054(3) 0.063(3) 0.047(3) 0.001(3) 0.002(3) 0.028(3)
O4W 0.078(4) 0.074(4) 0.052(3) 0.005(3) 0.011(3) 0.043(3)
O5 0.065(4) 0.078(4) 0.046(3) -0.006(3) 0.002(3) 0.033(3)
O5W 0.053(3) 0.053(3) 0.076(4) 0.004(3) 0.006(3) 0.024(3)
O6 0.045(3) 0.062(3) 0.047(3) 0.002(3) -0.002(2) 0.023(3)
O6W 0.065(4) 0.077(4) 0.069(4) 0.010(3) 0.002(3) 0.039(3)
O7 0.048(3) 0.076(4) 0.055(3) 0.006(3) 0.010(3) 0.027(3)
O7W 0.078(4) 0.077(4) 0.072(4) 0.012(3) 0.019(3) 0.040(3)
O8 0.049(3) 0.071(4) 0.056(3) 0.022(3) 0.015(3) 0.024(3)
O8W 0.082(4) 0.069(4) 0.068(4) 0.005(3) 0.020(3) 0.027(3)
O9W 0.076(4) 0.103(5) 0.063(4) 0.000(3) 0.005(3) 0.057(4)
O10W 0.062(4) 0.077(4) 0.069(4) 0.002(3) 0.012(3) 0.023(3)
O11W 0.061(3) 0.074(4) 0.080(4) -0.004(3) 0.007(3) 0.032(3)
O12W 0.079(4) 0.122(5) 0.084(4) 0.024(4) 0.016(3) 0.046(4)
O13W 0.072(4) 0.144(6) 0.081(4) 0.016(4) 0.022(3) 0.055(4)
O14W 0.076(4) 0.103(5) 0.128(5) 0.028(4) -0.008(4) 0.036(4)
O15W 0.076(4) 0.080(4) 0.164(6) 0.032(4) 0.035(4) 0.038(4)
O16W 0.095(5) 0.182(7) 0.099(5) 0.020(5) 0.022(4) 0.065(5)
O17W 0.074(4) 0.129(6) 0.122(5) 0.053(5) 0.029(4) 0.040(4)

loop_
_atom_type_symbol
_atom_type_description
_atom_type_scat_dispersion_real
_atom_type_scat_dispersion_imag
_atom_type_scat_source
C C 0.0033 0.0016 'International Tables Vol C Tables 4.2.6.8 and 6.1.1.4'
H H 0.0000 0.0000 'International Tables Vol C Tables 4.2.6.8 and 6.1.1.4'
N N 0.0061 0.0033 'International Tables Vol C Tables 4.2.6.8 and 6.1.1.4'
O O 0.0106 0.0060 'International Tables Vol C Tables 4.2.6.8 and 6.1.1.4'

loop_
_geom_angle_atom_site_label_1
_geom_angle_atom_site_label_2
_geom_angle_atom_site_label_3
_geom_angle
_geom_angle_site_symmetry_1
_geom_angle_site_symmetry_3
C1 N1 C2 109.2(6) . .
C1 N1 C38 126.5(6) . .
C2 N1 C38 124.3(6) . .
C1 N2 C3 108.6(6) . .
C1 N2 C4 125.4(6) . .
C3 N2 C4 126.0(6) . .
C8 N3 C4 115.5(6) . .
C9 N4 C10 109.9(6) . .
C9 N4 C8 124.3(6) . .
C10 N4 C8 125.8(6) . .
C9 N5 C11 108.1(6) . .
C9 N5 C12 126.4(6) . .
C11 N5 C12 125.4(6) . .
C20 N6 C21 109.4(6) . .
C20 N6 C19 123.7(6) . .
C21 N6 C19 126.8(6) . .
C20 N7 C22 109.0(6) . .
C20 N7 C23 123.4(6) . .
C22 N7 C23 127.5(6) . .
C27 N8 C23 116.1(6) . .
C28 N9 C29 107.8(6) . .
C28 N9 C27 123.1(6) . .
C29 N9 C27 129.1(6) . .
C28 N10 C30 108.3(6) . .
C28 N10 C31 122.4(6) . .
C30 N10 C31 129.4(6) . .
N1 C1 N2 108.5(6) . .
N1 C1 H1A 125.7 . .
N2 C1 H1A 125.7 . .
C3 C2 N1 107.0(6) . .
C3 C2 H2A 126.5 . .
N1 C2 H2A 126.5 . .
C2 C3 N2 106.7(6) . .
C2 C3 H3A 126.7 . .
N2 C3 H3A 126.7 . .
N3 C4 C5 125.3(6) . .
N3 C4 N2 113.6(6) . .
C5 C4 N2 121.2(6) . .
C6 C5 C4 116.5(7) . .
C6 C5 H5A 121.8 . .
C4 C5 H5A 121.8 . .
C5 C6 C7 121.2(7) . .
C5 C6 H6A 119.4 . .
C7 C6 H6A 119.4 . .
C6 C7 C8 116.0(7) . .
C6 C7 H7A 122.0 . .
C8 C7 H7A 122.0 . .
N3 C8 C7 125.6(7) . .
N3 C8 N4 114.1(6) . .
C7 C8 N4 120.4(6) . .
N4 C9 N5 107.7(6) . .
N4 C9 H9A 126.2 . .
N5 C9 H9A 126.2 . .
C11 C10 N4 106.1(6) . .
C11 C10 H10A 127.0 . .
N4 C10 H10A 127.0 . .
C10 C11 N5 108.2(7) . .
C10 C11 H11A 125.9 . .
N5 C11 H11A 125.9 . .
N5 C12 C13 113.0(6) . .
N5 C12 H12A 109.0 . .
C13 C12 H12A 109.0 . .
N5 C12 H12B 109.0 . .
C13 C12 H12B 109.0 . .
H12A C12 H12B 107.8 . .
C14 C13 C18 117.7(7) . .
C14 C13 C12 122.3(7) . .
C18 C13 C12 119.9(6) . .
C15 C14 C13 122.2(8) . .
C15 C14 H14A 118.9 . .
C13 C14 H14A 118.9 . .
C14 C15 C16 120.5(8) . .
C14 C15 H15A 119.8 . .
C16 C15 H15A 119.8 . .
C17 C16 C15 117.3(8) . .
C17 C16 H16A 121.4 . .
C15 C16 H16A 121.4 . .
C18 C17 C16 123.2(7) . .
C18 C17 H17A 118.4 . .
C16 C17 H17A 118.4 . .
C17 C18 C13 119.0(7) . .
C17 C18 C19 119.9(7) . .
C13 C18 C19 121.0(7) . .
N6 C19 C18 111.8(6) . .
N6 C19 H19A 109.3 . .
C18 C19 H19A 109.3 . .
N6 C19 H19B 109.3 . .
C18 C19 H19B 109.3 . .
H19A C19 H19B 107.9 . .
N6 C20 N7 108.3(6) . .
N6 C20 H20A 125.8 . .
N7 C20 H20A 125.8 . .
C22 C21 N6 107.2(6) . .
C22 C21 H21A 126.4 . .
N6 C21 H21A 126.4 . .
C21 C22 N7 106.0(6) . .
C21 C22 H22A 127.0 . .
N7 C22 H22A 127.0 . .
N8 C23 C24 124.9(7) . .
N8 C23 N7 112.2(6) . .
C24 C23 N7 122.8(6) . .
C23 C24 C25 118.1(7) . .
C23 C24 H24A 120.9 . .
C25 C24 H24A 120.9 . .
C24 C25 C26 118.7(7) . .
C24 C25 H25A 120.7 . .
C26 C25 H25A 120.7 . .
C27 C26 C25 117.4(7) . .
C27 C26 H26A 121.3 . .
C25 C26 H26A 121.3 . .
N8 C27 C26 124.7(7) . .
N8 C27 N9 113.3(6) . .
C26 C27 N9 122.0(6) . .
N10 C28 N9 109.0(6) . .
N10 C28 H28A 125.5 . .
N9 C28 H28A 125.5 . .
C30 C29 N9 106.7(6) . .
C30 C29 H29A 126.7 . .
N9 C29 H29A 126.7 . .
C29 C30 N10 108.2(6) . .
C29 C30 H30A 125.9 . .
N10 C30 H30A 125.9 . .
N10 C31 C32 112.9(5) . .
N10 C31 H31A 109.0 . .
C32 C31 H31A 109.0 . .
N10 C31 H31B 109.0 . .
C32 C31 H31B 109.0 . .
H31A C31 H31B 107.8 . .
C37 C32 C33 119.8(7) . .
C37 C32 C31 123.4(6) . .
C33 C32 C31 116.8(7) . .
C34 C33 C32 121.2(7) . .
C34 C33 H33A 119.4 . .
C32 C33 H33A 119.4 . .
C35 C34 C33 119.4(7) . .
C35 C34 H34A 120.3 . .
C33 C34 H34A 120.3 . .
C34 C35 C36 119.6(7) . .
C34 C35 H35A 120.2 . .
C36 C35 H35A 120.2 . .
C35 C36 C37 120.8(7) . .
C35 C36 H36A 119.6 . .
C37 C36 H36A 119.6 . .
C32 C37 C36 119.2(7) . .
C32 C37 C38 124.0(6) . .
C36 C37 C38 116.9(6) . .
N1 C38 C37 111.9(5) . .
N1 C38 H38A 109.2 . .
C37 C38 H38A 109.2 . .
N1 C38 H38B 109.2 . .
C37 C38 H38B 109.2 . .
H38A C38 H38B 107.9 . .
O2 C39 O1 122.7(7) . .
O2 C39 C41 119.6(7) . .
O1 C39 C41 117.7(7) . .
C44 C40 C41 120.9(7) 2_665 .
C44 C40 H40A 119.6 2_665 .
C41 C40 H40A 119.6 . .
C42 C41 C40 118.7(7) . .
C42 C41 C39 121.1(7) . .
C40 C41 C39 120.2(7) . .
C41 C42 C43 122.4(7) . .
C41 C42 H42A 118.8 . .
C43 C42 H42A 118.8 . .
C44 C43 C43 119.3(9) . 2_665
C44 C43 C42 123.2(6) . .
C43 C43 C42 117.5(8) 2_665 .
C40 C44 C43 121.2(7) 2_665 .
C40 C44 H44A 119.4 2_665 .
C43 C44 H44A 119.4 . .
O3 C45 O4 123.7(7) . .
O3 C45 C47 118.9(7) . .
O4 C45 C47 117.4(6) . .
C50 C46 C47 121.2(6) 2_666 .
C50 C46 H46A 119.4 2_666 .
C47 C46 H46A 119.4 . .
C48 C47 C46 119.3(6) . .
C48 C47 C45 120.9(6) . .
C46 C47 C45 119.8(6) . .
C47 C48 C49 120.9(6) . .
C47 C48 H48A 119.5 . .
C49 C48 H48A 119.5 . .
C50 C49 C48 122.3(6) . .
C50 C49 C49 118.5(7) . 2_666
C48 C49 C49 119.2(7) . 2_666
C46 C50 C49 120.9(6) 2_666 .
C46 C50 H50A 119.6 2_666 .
C49 C50 H50A 119.6 . .
O5 C51 O6 123.6(7) . .
O5 C51 C54 119.8(7) . .
O6 C51 C54 116.7(7) . .
C53 C52 C56 120.2(6) . 2_676
C53 C52 H52A 119.9 . .
C56 C52 H52A 119.9 2_676 .
C52 C53 C54 121.6(7) . .
C52 C53 H53A 119.2 . .
C54 C53 H53A 119.2 . .
C55 C54 C53 118.3(6) . .
C55 C54 C51 121.3(6) . .
C53 C54 C51 120.3(6) . .
C54 C55 C56 122.1(6) . .
C54 C55 H55A 118.9 . .
C56 C55 H55A 118.9 . .
C52 C56 C56 120.0(8) 2_676 2_676
C52 C56 C55 122.2(6) 2_676 .
C56 C56 C55 117.7(8) 2_676 .
O7 C57 O8 123.3(6) . .
O7 C57 C59 120.0(7) . .
O8 C57 C59 116.6(7) . .
C59 C58 C62 129.2(10) . 2_675
C59 C58 H58A 115.4 . .
C62 C58 H58A 115.4 2_675 .
C60 C59 C58 119.5(8) . .
C60 C59 C57 121.0(9) . .
C58 C59 C57 119.5(8) . .
C59 C60 C61 113.1(9) . .
C59 C60 H60A 123.4 . .
C61 C60 H60A 123.4 . .
C62 C61 C61 136.2(13) . 2_675
C62 C61 C60 108.9(9) . .
C61 C61 C60 114.9(11) 2_675 .
C61 C62 C58 107.0(11) . 2_675
C61 C62 H62A 126.5 . .
C58 C62 H62A 126.5 2_675 .

loop_
_geom_bond_atom_site_label_1
_geom_bond_atom_site_label_2
_geom_bond_distance
_geom_bond_site_symmetry_2
N1 C1 1.334(8) .
N1 C2 1.386(8) .
N1 C38 1.487(8) .
N2 C1 1.341(8) .
N2 C3 1.398(8) .
N2 C4 1.446(8) .
N3 C8 1.335(8) .
N3 C4 1.337(8) .
N4 C9 1.336(8) .
N4 C10 1.386(8) .
N4 C8 1.439(8) .
N5 C9 1.356(8) .
N5 C11 1.383(9) .
N5 C12 1.479(8) .
N6 C20 1.324(8) .
N6 C21 1.400(8) .
N6 C19 1.480(8) .
N7 C20 1.351(8) .
N7 C22 1.405(8) .
N7 C23 1.441(8) .
N8 C27 1.330(8) .
N8 C23 1.334(8) .
N9 C28 1.345(8) .
N9 C29 1.404(8) .
N9 C27 1.439(8) .
N10 C28 1.331(8) .
N10 C30 1.385(8) .
N10 C31 1.481(8) .
C1 H1A 0.9300 .
C2 C3 1.364(9) .
C2 H2A 0.9300 .
C3 H3A 0.9300 .
C4 C5 1.390(9) .
C5 C6 1.381(9) .
C5 H5A 0.9300 .
C6 C7 1.389(10) .
C6 H6A 0.9300 .
C7 C8 1.392(9) .
C7 H7A 0.9300 .
C9 H9A 0.9300 .
C10 C11 1.357(10) .
C10 H10A 0.9300 .
C11 H11A 0.9300 .
C12 C13 1.518(10) .
C12 H12A 0.9700 .
C12 H12B 0.9700 .
C13 C14 1.398(10) .
C13 C18 1.422(9) .
C14 C15 1.386(10) .
C14 H14A 0.9300 .
C15 C16 1.402(10) .
C15 H15A 0.9300 .
C16 C17 1.395(10) .
C16 H16A 0.9300 .
C17 C18 1.386(9) .
C17 H17A 0.9300 .
C18 C19 1.516(10) .
C19 H19A 0.9700 .
C19 H19B 0.9700 .
C20 H20A 0.9300 .
C21 C22 1.366(9) .
C21 H21A 0.9300 .
C22 H22A 0.9300 .
C23 C24 1.375(9) .
C24 C25 1.380(9) .
C24 H24A 0.9300 .
C25 C26 1.409(10) .
C25 H25A 0.9300 .
C26 C27 1.382(9) .
C26 H26A 0.9300 .
C28 H28A 0.9300 .
C29 C30 1.343(9) .
C29 H29A 0.9300 .
C30 H30A 0.9300 .
C31 C32 1.515(9) .
C31 H31A 0.9700 .
C31 H31B 0.9700 .
C32 C37 1.385(9) .
C32 C33 1.403(10) .
C33 C34 1.395(10) .
C33 H33A 0.9300 .
C34 C35 1.394(10) .
C34 H34A 0.9300 .
C35 C36 1.402(10) .
C35 H35A 0.9300 .
C36 C37 1.412(9) .
C36 H36A 0.9300 .
C37 C38 1.530(9) .
C38 H38A 0.9700 .
C38 H38B 0.9700 .
C39 O2 1.276(9) .
C39 O1 1.287(9) .
C39 C41 1.505(10) .
C40 C44 1.357(10) 2_665
C40 C41 1.430(10) .
C40 H40A 0.9300 .
C41 C42 1.364(10) .
C42 C43 1.434(10) .
C42 H42A 0.9300 .
C43 C44 1.417(10) .
C43 C43 1.425(13) 2_665
C44 C40 1.357(10) 2_665
C44 H44A 0.9300 .
C45 O3 1.248(8) .
C45 O4 1.280(8) .
C45 C47 1.513(9) .
C46 C50 1.379(9) 2_666
C46 C47 1.426(9) .
C46 H46A 0.9300 .
C47 C48 1.388(9) .
C48 C49 1.435(9) .
C48 H48A 0.9300 .
C49 C50 1.429(9) .
C49 C49 1.439(12) 2_666
C50 C46 1.379(9) 2_666
C50 H50A 0.9300 .
C51 O5 1.253(8) .
C51 O6 1.298(8) .
C51 C54 1.515(9) .
C52 C53 1.376(9) .
C52 C56 1.407(9) 2_676
C52 H52A 0.9300 .
C53 C54 1.424(9) .
C53 H53A 0.9300 .
C54 C55 1.371(9) .
C55 C56 1.437(9) .
C55 H55A 0.9300 .
C56 C52 1.407(9) 2_676
C56 C56 1.422(12) 2_676
C57 O7 1.261(8) .
C57 O8 1.264(8) .
C57 C59 1.516(10) .
C58 C59 1.422(12) .
C58 C62 1.467(13) 2_675
C58 H58A 0.9300 .
C59 C60 1.354(11) .
C60 C61 1.659(12) .
C60 H60A 0.9300 .
C61 C62 1.293(12) .
C61 C61 1.323(15) 2_675
C62 C58 1.467(13) 2_675
C62 H62A 0.9300 .

loop_
_geom_torsion_atom_site_label_1
_geom_torsion_atom_site_label_2
_geom_torsion_atom_site_label_3
_geom_torsion_atom_site_label_4
_geom_torsion
_geom_torsion_site_symmetry_1
_geom_torsion_site_symmetry_4
C2 N1 C1 N2 -0.5(8) . .
C38 N1 C1 N2 179.7(6) . .
C3 N2 C1 N1 0.3(8) . .
C4 N2 C1 N1 -179.4(6) . .
C1 N1 C2 C3 0.5(8) . .
C38 N1 C2 C3 -179.7(6) . .
N1 C2 C3 N2 -0.3(8) . .
C1 N2 C3 C2 0.0(8) . .
C4 N2 C3 C2 179.7(6) . .
C8 N3 C4 C5 -0.8(10) . .
C8 N3 C4 N2 178.4(6) . .
C1 N2 C4 N3 1.2(9) . .
C3 N2 C4 N3 -178.4(6) . .
C1 N2 C4 C5 -179.5(6) . .
C3 N2 C4 C5 0.9(10) . .
N3 C4 C5 C6 0.1(11) . .
N2 C4 C5 C6 -179.1(6) . .
C4 C5 C6 C7 -0.3(11) . .
C5 C6 C7 C8 1.3(11) . .
C4 N3 C8 C7 1.9(10) . .
C4 N3 C8 N4 -176.8(5) . .
C6 C7 C8 N3 -2.2(11) . .
C6 C7 C8 N4 176.5(6) . .
C9 N4 C8 N3 0.0(10) . .
C10 N4 C8 N3 177.0(6) . .
C9 N4 C8 C7 -178.8(7) . .
C10 N4 C8 C7 -1.9(11) . .
C10 N4 C9 N5 1.0(8) . .
C8 N4 C9 N5 178.4(6) . .
C11 N5 C9 N4 -0.7(8) . .
C12 N5 C9 N4 -177.5(6) . .
C9 N4 C10 C11 -0.8(9) . .
C8 N4 C10 C11 -178.2(6) . .
N4 C10 C11 N5 0.4(9) . .
C9 N5 C11 C10 0.2(9) . .
C12 N5 C11 C10 177.0(7) . .
C9 N5 C12 C13 -92.0(8) . .
C11 N5 C12 C13 91.8(8) . .
N5 C12 C13 C14 -0.4(10) . .
N5 C12 C13 C18 177.4(6) . .
C18 C13 C14 C15 -0.8(11) . .
C12 C13 C14 C15 177.0(7) . .
C13 C14 C15 C16 1.1(12) . .
C14 C15 C16 C17 0.9(11) . .
C15 C16 C17 C18 -3.3(11) . .
C16 C17 C18 C13 3.5(11) . .
C16 C17 C18 C19 -178.4(6) . .
C14 C13 C18 C17 -1.4(10) . .
C12 C13 C18 C17 -179.3(6) . .
C14 C13 C18 C19 -179.4(6) . .
C12 C13 C18 C19 2.7(10) . .
C20 N6 C19 C18 80.1(9) . .
C21 N6 C19 C18 -96.6(8) . .
C17 C18 C19 N6 45.8(9) . .
C13 C18 C19 N6 -136.2(7) . .
C21 N6 C20 N7 -0.3(8) . .
C19 N6 C20 N7 -177.4(6) . .
C22 N7 C20 N6 0.5(8) . .
C23 N7 C20 N6 178.6(6) . .
C20 N6 C21 C22 0.0(8) . .
C19 N6 C21 C22 177.1(7) . .
N6 C21 C22 N7 0.2(8) . .
C20 N7 C22 C21 -0.4(8) . .
C23 N7 C22 C21 -178.5(6) . .
C27 N8 C23 C24 2.3(10) . .
C27 N8 C23 N7 -179.6(6) . .
C20 N7 C23 N8 2.7(9) . .
C22 N7 C23 N8 -179.5(6) . .
C20 N7 C23 C24 -179.1(7) . .
C22 N7 C23 C24 -1.4(11) . .
N8 C23 C24 C25 -1.8(11) . .
N7 C23 C24 C25 -179.7(6) . .
C23 C24 C25 C26 -0.1(11) . .
C24 C25 C26 C27 1.3(11) . .
C23 N8 C27 C26 -1.0(10) . .
C23 N8 C27 N9 179.4(6) . .
C25 C26 C27 N8 -0.8(11) . .
C25 C26 C27 N9 178.8(6) . .
C28 N9 C27 N8 3.7(9) . .
C29 N9 C27 N8 -177.0(6) . .
C28 N9 C27 C26 -176.0(7) . .
C29 N9 C27 C26 3.3(11) . .
C30 N10 C28 N9 0.2(8) . .
C31 N10 C28 N9 179.2(6) . .
C29 N9 C28 N10 0.3(8) . .
C27 N9 C28 N10 179.7(6) . .
C28 N9 C29 C30 -0.7(8) . .
C27 N9 C29 C30 180.0(7) . .
N9 C29 C30 N10 0.8(8) . .
C28 N10 C30 C29 -0.6(8) . .
C31 N10 C30 C29 -179.5(7) . .
C28 N10 C31 C32 175.2(6) . .
C30 N10 C31 C32 -6.0(11) . .
N10 C31 C32 C37 104.5(8) . .
N10 C31 C32 C33 -75.8(8) . .
C37 C32 C33 C34 1.5(10) . .
C31 C32 C33 C34 -178.3(6) . .
C32 C33 C34 C35 -1.5(11) . .
C33 C34 C35 C36 0.7(11) . .
C34 C35 C36 C37 0.1(11) . .
C33 C32 C37 C36 -0.7(10) . .
C31 C32 C37 C36 179.0(6) . .
C33 C32 C37 C38 179.3(6) . .
C31 C32 C37 C38 -1.0(10) . .
C35 C36 C37 C32 -0.1(10) . .
C35 C36 C37 C38 179.9(6) . .
C1 N1 C38 C37 -100.9(8) . .
C2 N1 C38 C37 79.3(8) . .
C32 C37 C38 N1 100.6(8) . .
C36 C37 C38 N1 -79.5(7) . .
C44 C40 C41 C42 0.6(11) 2_665 .
C44 C40 C41 C39 -178.6(7) 2_665 .
O2 C39 C41 C42 -179.3(7) . .
O1 C39 C41 C42 1.8(11) . .
O2 C39 C41 C40 -0.2(11) . .
O1 C39 C41 C40 -179.1(7) . .
C40 C41 C42 C43 0.3(11) . .
C39 C41 C42 C43 179.5(7) . .
C41 C42 C43 C44 -179.5(7) . .
C41 C42 C43 C43 -1.6(13) . 2_665
C43 C43 C44 C40 1.2(13) 2_665 2_665
C42 C43 C44 C40 179.1(7) . 2_665
C50 C46 C47 C48 -0.8(11) 2_666 .
C50 C46 C47 C45 178.4(6) 2_666 .
O3 C45 C47 C48 -170.9(7) . .
O4 C45 C47 C48 10.1(10) . .
O3 C45 C47 C46 10.0(10) . .
O4 C45 C47 C46 -169.1(6) . .
C46 C47 C48 C49 -0.4(10) . .
C45 C47 C48 C49 -179.5(6) . .
C47 C48 C49 C50 179.6(7) . .
C47 C48 C49 C49 1.8(12) . 2_666
C48 C49 C50 C46 -178.8(6) . 2_666
C49 C49 C50 C46 -1.0(12) 2_666 2_666
C56 C52 C53 C54 -0.7(11) 2_676 .
C52 C53 C54 C55 -0.7(11) . .
C52 C53 C54 C51 178.7(7) . .
O5 C51 C54 C55 167.9(7) . .
O6 C51 C54 C55 -11.1(10) . .
O5 C51 C54 C53 -11.6(11) . .
O6 C51 C54 C53 169.5(6) . .
C53 C54 C55 C56 1.7(10) . .
C51 C54 C55 C56 -177.8(6) . .
C54 C55 C56 C52 178.5(7) . 2_676
C54 C55 C56 C56 -1.1(12) . 2_676
C62 C58 C59 C60 0.6(14) 2_675 .
C62 C58 C59 C57 179.8(8) 2_675 .
O7 C57 C59 C60 -2.8(12) . .
O8 C57 C59 C60 178.4(7) . .
O7 C57 C59 C58 178.0(7) . .
O8 C57 C59 C58 -0.7(11) . .
C58 C59 C60 C61 -1.6(11) . .
C57 C59 C60 C61 179.2(6) . .
C59 C60 C61 C62 -179.3(8) . .
C59 C60 C61 C61 2.2(12) . 2_675
C61 C61 C62 C58 -0.9(19) 2_675 2_675
C60 C61 C62 C58 -179.0(7) . 2_675
